data_7045646
loop_
_publ_author_name
'Maser, Leon'
'Herritsch, Jan'
'Langer, Robert'

_publ_section_title
;
 Carbodiphosphorane-based nickel pincer complexes and their (de)protonated
 analogues: dimerisation, ligand tautomers and proton affinities.
;
_journal_issue 31
_journal_name_full 'Dalton transactions (Cambridge, England : 2003)'
_journal_page_first 10544
_journal_page_last 10552
_journal_paper_doi 10.1039/c7dt04930g
_journal_volume 47
_journal_year 2018
_chemical_formula_moiety 'C52 H47 Ni P4, C2 H6 Al Cl2'
_chemical_formula_sum 'C54 H53 Al Cl2 Ni P4'
_chemical_formula_weight 982.43
_space_group_crystal_system monoclinic
_space_group_IT_number 15
_space_group_name_Hall '-C 2yc'
_space_group_name_H-M_alt 'C 1 2/c 1'
_symmetry_space_group_name_Hall '-C 2yc'
_symmetry_space_group_name_H-M 'C 1 2/c 1'
_atom_sites_solution_hydrogens geom
_atom_sites_solution_primary dual
_audit_creation_date 2018-01-31
_audit_creation_method
;
Olex2 1.2
(compiled 2017.08.10 svn.r3458 for OlexSys, GUI svn.r5381)
;
_audit_update_record
;
2018-01-31 deposited with the CCDC.
2018-02-15 downloaded from the CCDC.
;
_cell_angle_alpha 90
_cell_angle_beta 108.4890(10)
_cell_angle_gamma 90
_cell_formula_units_Z 4
_cell_length_a 13.3928(6)
_cell_length_b 20.9075(10)
_cell_length_c 18.7057(11)
_cell_measurement_reflns_used 9936
_cell_measurement_temperature 100.0
_cell_measurement_theta_max 24.352
_cell_measurement_theta_min 2.261
_cell_volume 4967.4(4)
_computing_cell_refinement 'APEX3 v2016.1-0 (Bruker AXS)'
_computing_data_collection 'Bruker Instrument Service v3.0.26'
_computing_data_reduction 'SAINT v8.37A (Bruker, 2015)'
_computing_molecular_graphics 'Olex2 (Dolomanov et al., 2009)'
_computing_publication_material 'Olex2 (Dolomanov et al., 2009)'
_computing_structure_refinement 'ShelXL (Sheldrick, 2015)'
_computing_structure_solution 'ShelXT (Sheldrick, 2015)'
_diffrn_ambient_temperature 100.0
_diffrn_detector 'Photon 100'
_diffrn_detector_area_resol_mean 10.4167
_diffrn_detector_type 'CMOS active pixel sensor'
_diffrn_measured_fraction_theta_full 0.992
_diffrn_measured_fraction_theta_max 0.992
_diffrn_measurement_device 'fixed-chi goniometer'
_diffrn_measurement_device_type 'D8 Quest (Bruker AXS Inc.)'
_diffrn_measurement_method '\f and \w scans'
_diffrn_radiation_monochromator graphite
_diffrn_radiation_type MoK\a
_diffrn_radiation_wavelength 0.71073
_diffrn_reflns_av_R_equivalents 0.0519
_diffrn_reflns_av_unetI/netI 0.0301
_diffrn_reflns_Laue_measured_fraction_full 0.992
_diffrn_reflns_Laue_measured_fraction_max 0.992
_diffrn_reflns_limit_h_max 15
_diffrn_reflns_limit_h_min -15
_diffrn_reflns_limit_k_max 24
_diffrn_reflns_limit_k_min -22
_diffrn_reflns_limit_l_max 21
_diffrn_reflns_limit_l_min -21
_diffrn_reflns_number 26730
_diffrn_reflns_point_group_measured_fraction_full 0.992
_diffrn_reflns_point_group_measured_fraction_max 0.992
_diffrn_reflns_theta_full 24.392
_diffrn_reflns_theta_max 24.392
_diffrn_reflns_theta_min 2.261
_diffrn_source 'I\mS Microfocus Source'
_diffrn_source_type 'sealed tube'
_diffrn_standards_number 0
_exptl_absorpt_coefficient_mu 0.680
_exptl_absorpt_correction_T_max 0.7451
_exptl_absorpt_correction_T_min 0.6697
_exptl_absorpt_correction_type multi-scan
_exptl_absorpt_process_details
'SADABS-2014/5 (Bruker,2014/5) was used for absorption correction. wR2(int) was 0.1115 before and 0.0551 after correction. The Ratio of minimum to maximum transmission is 0.8988. The \l/2 correction factor is Not present.'
_exptl_crystal_colour orange
_exptl_crystal_colour_primary orange
_exptl_crystal_density_diffrn 1.314
_exptl_crystal_description block
_exptl_crystal_F_000 2048
_exptl_crystal_size_max 0.313
_exptl_crystal_size_mid 0.263
_exptl_crystal_size_min 0.211
_refine_diff_density_max 0.372
_refine_diff_density_min -0.370
_refine_diff_density_rms 0.056
_refine_ls_extinction_method none
_refine_ls_goodness_of_fit_ref 1.047
_refine_ls_hydrogen_treatment constr
_refine_ls_matrix_type full
_refine_ls_number_parameters 284
_refine_ls_number_reflns 4055
_refine_ls_number_restraints 0
_refine_ls_restrained_S_all 1.047
_refine_ls_R_factor_all 0.0466
_refine_ls_R_factor_gt 0.0352
_refine_ls_shift/su_max 0.001
_refine_ls_shift/su_mean 0.000
_refine_ls_structure_factor_coef Fsqd
_refine_ls_weighting_details 'w=1/[\s^2^(Fo^2^)+(0.0269P)^2^+12.4370P] where P=(Fo^2^+2Fc^2^)/3'
_refine_ls_weighting_scheme calc
_refine_ls_wR_factor_gt 0.0741
_refine_ls_wR_factor_ref 0.0779
_reflns_Friedel_coverage 0.000
_reflns_number_gt 3442
_reflns_number_total 4055
_reflns_threshold_expression 'I > 2\s(I)'
_cod_data_source_file c7dt04930g2.cif
_cod_data_source_block lmcdp100_0ma_a
_cod_depositor_comments 'Adding full bibliography for 7045645--7045649.cif.'
_cod_database_code 7045646
_shelx_shelxl_version_number 2014/7
_shelx_space_group_comment
;
The symmetry employed for this shelxl refinement is uniquely defined
by the following loop, which should always be used as a source of
symmetry information in preference to the above space-group names.
They are only intended as comments.
;
_olex2_refinement_description
;
1. Fixed Uiso
 At 1.2 times of:
  All C(H) groups, All C(H,H) groups
 At 1.5 times of:
  All C(H,H,H) groups
2. Others
 Fixed Sof: H00V(0.5) H00W(0.5) H00X(0.5)
3.a Secondary CH2 refined with riding coordinates:
 C008(H00A,H00B)
3.b Aromatic/amide H refined with riding coordinates:
 C00C(H00C), C00D(H00D), C00E(H00E), C00F(H00F), C00G(H00G), C00H(H00H),
 C00I(H00I), C00J(H00J), C00K(H00K), C00L(H00L), C00M(H00M), C00N(H00N),
 C00O(H00O), C00P(H00P), C00Q(H00Q), C00R(H00R), C00S(H00S), C00T(H00T),
 C00U(H00U), C00W(H00Y)
3.c Idealised Me refined as rotating group:
 C00V(H00V,H00W,H00X), C00X(H00Z,H,HA)
;
_audit_contact_author 'L. Maser'
_olex2_diffrn_ambient_temperature_device 'Oxford Cryosystems'
_olex2_submission_special_instructions 'No special instructions were received'

loop_
_space_group_symop_operation_xyz
'x, y, z'
'-x, y, -z+1/2'
'x+1/2, y+1/2, z'
'-x+1/2, y+1/2, -z+1/2'
'-x, -y, -z'
'x, -y, z-1/2'
'-x+1/2, -y+1/2, -z'
'x+1/2, -y+1/2, z-1/2'

loop_
_atom_site_label
_atom_site_type_symbol
_atom_site_fract_x
_atom_site_fract_y
_atom_site_fract_z
_atom_site_U_iso_or_equiv
_atom_site_adp_type
_atom_site_occupancy
_atom_site_site_symmetry_order
_atom_site_calc_flag
_atom_site_refinement_flags_posn
_atom_site_refinement_flags_adp
_atom_site_refinement_flags_occupancy
_atom_site_disorder_assembly
_atom_site_disorder_group
Ni01 Ni 0.5000 0.86184(2) 0.7500 0.01307(12) Uani 1 2 d S T P . .
P02 P 0.40113(5) 0.86252(3) 0.63438(3) 0.01310(15) Uani 1 1 d . . . . .
P003 P 0.44647(5) 0.72803(3) 0.66710(3) 0.01223(15) Uani 1 1 d . . . . .
Cl04 Cl 0.37736(5) 0.36612(3) 0.67983(4) 0.02744(17) Uani 1 1 d . . . . .
Al00 Al 0.5000 0.30294(5) 0.7500 0.0241(3) Uani 1 2 d S T P . .
C006 C 0.38614(19) 0.65150(11) 0.67327(13) 0.0150(5) Uani 1 1 d . . . . .
C007 C 0.5000 0.76767(15) 0.7500 0.0128(7) Uani 1 2 d S T P . .
C008 C 0.34596(19) 0.78154(11) 0.60956(13) 0.0152(5) Uani 1 1 d . . . . .
H00A H 0.2793 0.7767 0.6213 0.018 Uiso 1 1 calc R . . . .
H00B H 0.3323 0.7728 0.5553 0.018 Uiso 1 1 calc R . . . .
C009 C 0.53167(19) 0.71357(11) 0.61033(13) 0.0157(5) Uani 1 1 d . . . . .
C00A C 0.46954(19) 0.87952(11) 0.56680(13) 0.0153(5) Uani 1 1 d . . . . .
C00B C 0.28451(19) 0.91308(11) 0.60874(13) 0.0153(5) Uani 1 1 d . . . . .
C00C C 0.4939(2) 0.68211(13) 0.54063(14) 0.0233(6) Uani 1 1 d . . . . .
H00C H 0.4227 0.6683 0.5227 0.028 Uiso 1 1 calc R . . . .
C00D C 0.2167(2) 0.90697(12) 0.65121(15) 0.0221(6) Uani 1 1 d . . . . .
H00D H 0.2311 0.8760 0.6904 0.027 Uiso 1 1 calc R . . . .
C00E C 0.2998(2) 0.64982(13) 0.69929(15) 0.0234(6) Uani 1 1 d . . . . .
H00E H 0.2699 0.6887 0.7092 0.028 Uiso 1 1 calc R . . . .
C00F C 0.6351(2) 0.73477(13) 0.63477(14) 0.0219(6) Uani 1 1 d . . . . .
H00F H 0.6613 0.7572 0.6811 0.026 Uiso 1 1 calc R . . . .
C00G C 0.5730(2) 0.90045(13) 0.59355(15) 0.0233(6) Uani 1 1 d . . . . .
H00G H 0.6061 0.9059 0.6462 0.028 Uiso 1 1 calc R . . . .
C00H C 0.7006(2) 0.72320(14) 0.59161(16) 0.0299(7) Uani 1 1 d . . . . .
H00H H 0.7715 0.7375 0.6087 0.036 Uiso 1 1 calc R . . . .
C00I C 0.2631(2) 0.95927(13) 0.55243(15) 0.0245(6) Uani 1 1 d . . . . .
H00I H 0.3085 0.9641 0.5228 0.029 Uiso 1 1 calc R . . . .
C00J C 0.2986(2) 0.53521(13) 0.69539(15) 0.0248(6) Uani 1 1 d . . . . .
H00J H 0.2680 0.4956 0.7020 0.030 Uiso 1 1 calc R . . . .
C00K C 0.4222(2) 0.87183(13) 0.48907(15) 0.0255(6) Uani 1 1 d . . . . .
H00K H 0.3512 0.8579 0.4697 0.031 Uiso 1 1 calc R . . . .
C00L C 0.5594(2) 0.67111(13) 0.49792(15) 0.0268(6) Uani 1 1 d . . . . .
H00L H 0.5333 0.6499 0.4507 0.032 Uiso 1 1 calc R . . . .
C00M C 0.5818(2) 0.90501(14) 0.46784(16) 0.0285(7) Uani 1 1 d . . . . .
H00M H 0.6204 0.9133 0.4341 0.034 Uiso 1 1 calc R . . . .
C00N C 0.4285(2) 0.59391(12) 0.65941(17) 0.0273(6) Uani 1 1 d . . . . .
H00N H 0.4882 0.5940 0.6423 0.033 Uiso 1 1 calc R . . . .
C00O C 0.6632(2) 0.69109(13) 0.52422(16) 0.0285(7) Uani 1 1 d . . . . .
H00O H 0.7089 0.6826 0.4955 0.034 Uiso 1 1 calc R . . . .
C00P C 0.1285(2) 0.94533(13) 0.63718(15) 0.0250(6) Uani 1 1 d . . . . .
H00P H 0.0818 0.9401 0.6658 0.030 Uiso 1 1 calc R . . . .
C00Q C 0.1085(2) 0.99126(13) 0.58151(15) 0.0261(6) Uani 1 1 d . . . . .
H00Q H 0.0484 1.0181 0.5722 0.031 Uiso 1 1 calc R . . . .
C00R C 0.2569(2) 0.59205(13) 0.71095(16) 0.0282(7) Uani 1 1 d . . . . .
H00R H 0.1988 0.5915 0.7297 0.034 Uiso 1 1 calc R . . . .
C00S C 0.4786(2) 0.88458(14) 0.44046(16) 0.0308(7) Uani 1 1 d . . . . .
H00S H 0.4462 0.8792 0.3877 0.037 Uiso 1 1 calc R . . . .
C00T C 0.6285(2) 0.91342(14) 0.54410(16) 0.0307(7) Uani 1 1 d . . . . .
H00T H 0.6991 0.9282 0.5629 0.037 Uiso 1 1 calc R . . . .
C00U C 0.1755(2) 0.99827(14) 0.53957(16) 0.0305(7) Uani 1 1 d . . . . .
H00U H 0.1616 1.0301 0.5014 0.037 Uiso 1 1 calc R . . . .
C00V C 0.5000 0.95685(18) 0.7500 0.0297(10) Uani 1 2 d S T P . .
H00V H 0.5130 0.9725 0.7043 0.045 Uiso 0.5 1 calc GR . . A -1
H00W H 0.5555 0.9725 0.7945 0.045 Uiso 0.5 1 calc GR . . A -1
H00X H 0.4315 0.9725 0.7511 0.045 Uiso 0.5 1 calc GR . . A -1
C00W C 0.3843(2) 0.53637(13) 0.67032(17) 0.0315(7) Uani 1 1 d . . . . .
H00Y H 0.4136 0.4973 0.6603 0.038 Uiso 1 1 calc R . . . .
C00X C 0.5654(3) 0.25360(16) 0.68664(19) 0.0486(10) Uani 1 1 d . . . . .
H00Z H 0.5102 0.2345 0.6444 0.073 Uiso 1 1 calc GR . . . .
H H 0.6096 0.2197 0.7169 0.073 Uiso 1 1 calc GR . . . .
HA H 0.6088 0.2821 0.6672 0.073 Uiso 1 1 calc GR . . . .

loop_
_atom_site_aniso_label
_atom_site_aniso_U_11
_atom_site_aniso_U_22
_atom_site_aniso_U_33
_atom_site_aniso_U_23
_atom_site_aniso_U_13
_atom_site_aniso_U_12
Ni01 0.0144(2) 0.0109(2) 0.0112(2) 0.000 0.00015(18) 0.000
P02 0.0125(3) 0.0123(3) 0.0129(3) 0.0010(2) 0.0018(3) -0.0001(3)
P003 0.0114(3) 0.0118(3) 0.0123(3) -0.0005(2) 0.0021(3) -0.0002(2)
Cl04 0.0260(4) 0.0258(4) 0.0278(4) -0.0024(3) 0.0047(3) 0.0055(3)
Al00 0.0189(6) 0.0182(6) 0.0332(7) 0.000 0.0055(5) 0.000
C006 0.0143(13) 0.0151(13) 0.0138(12) -0.0005(10) 0.0018(10) -0.0024(10)
C007 0.0169(18) 0.0085(16) 0.0115(17) 0.000 0.0024(14) 0.000
C008 0.0132(13) 0.0157(13) 0.0139(12) -0.0006(10) 0.0002(10) -0.0029(10)
C009 0.0199(14) 0.0137(12) 0.0137(12) 0.0022(10) 0.0055(11) 0.0010(10)
C00A 0.0146(13) 0.0135(12) 0.0171(13) 0.0017(10) 0.0038(11) 0.0011(10)
C00B 0.0129(13) 0.0162(13) 0.0143(12) -0.0027(10) 0.0010(10) -0.0006(10)
C00C 0.0218(15) 0.0268(15) 0.0202(14) -0.0039(11) 0.0049(12) -0.0050(12)
C00D 0.0241(15) 0.0232(14) 0.0199(14) 0.0031(11) 0.0080(12) 0.0017(12)
C00E 0.0189(14) 0.0207(14) 0.0315(15) 0.0010(12) 0.0094(12) 0.0019(11)
C00F 0.0217(15) 0.0246(15) 0.0198(14) -0.0059(11) 0.0070(12) -0.0037(12)
C00G 0.0192(14) 0.0300(15) 0.0186(13) 0.0036(11) 0.0029(11) -0.0017(12)
C00H 0.0230(15) 0.0361(17) 0.0356(17) -0.0061(14) 0.0163(13) -0.0079(13)
C00I 0.0236(15) 0.0247(15) 0.0274(15) 0.0082(12) 0.0114(12) 0.0051(12)
C00J 0.0255(15) 0.0182(14) 0.0262(15) 0.0027(11) 0.0017(12) -0.0074(12)
C00K 0.0240(15) 0.0326(16) 0.0187(14) -0.0049(12) 0.0051(12) -0.0066(12)
C00L 0.0370(17) 0.0288(16) 0.0190(14) -0.0055(12) 0.0150(13) -0.0035(13)
C00M 0.0268(16) 0.0374(17) 0.0268(15) 0.0021(13) 0.0162(13) 0.0009(13)
C00N 0.0288(16) 0.0184(14) 0.0413(17) -0.0027(12) 0.0203(14) 0.0002(12)
C00O 0.0353(17) 0.0276(15) 0.0309(16) -0.0024(13) 0.0221(14) -0.0025(13)
C00P 0.0213(15) 0.0319(16) 0.0235(14) -0.0052(12) 0.0096(12) 0.0019(12)
C00Q 0.0188(14) 0.0295(16) 0.0277(15) -0.0049(12) 0.0040(12) 0.0086(12)
C00R 0.0211(15) 0.0288(16) 0.0369(17) 0.0055(13) 0.0121(13) -0.0040(12)
C00S 0.0348(17) 0.0404(18) 0.0172(14) -0.0059(13) 0.0085(13) -0.0038(14)
C00T 0.0172(15) 0.0413(18) 0.0332(16) 0.0079(14) 0.0075(13) -0.0038(13)
C00U 0.0301(16) 0.0287(16) 0.0307(16) 0.0140(13) 0.0067(14) 0.0125(13)
C00V 0.036(2) 0.018(2) 0.026(2) 0.000 -0.0023(18) 0.000
C00W 0.0391(18) 0.0151(14) 0.0459(18) -0.0038(13) 0.0212(15) -0.0021(13)
C00X 0.040(2) 0.0405(19) 0.053(2) -0.0237(17) -0.0026(16) 0.0230(16)

loop_
_atom_type_symbol
_atom_type_description
_atom_type_scat_dispersion_real
_atom_type_scat_dispersion_imag
_atom_type_scat_source
C C 0.0033 0.0016 'International Tables Vol C Tables 4.2.6.8 and 6.1.1.4'
H H 0.0000 0.0000 'International Tables Vol C Tables 4.2.6.8 and 6.1.1.4'
Al Al 0.0645 0.0514 'International Tables Vol C Tables 4.2.6.8 and 6.1.1.4'
Cl Cl 0.1484 0.1585 'International Tables Vol C Tables 4.2.6.8 and 6.1.1.4'
Ni Ni 0.3393 1.1124 'International Tables Vol C Tables 4.2.6.8 and 6.1.1.4'
P P 0.1023 0.0942 'International Tables Vol C Tables 4.2.6.8 and 6.1.1.4'

loop_
_geom_angle_atom_site_label_1
_geom_angle_atom_site_label_2
_geom_angle_atom_site_label_3
_geom_angle
_geom_angle_site_symmetry_1
_geom_angle_site_symmetry_3
P02 Ni01 P02 179.24(4) . 2_656
C007 Ni01 P02 90.38(2) . .
C007 Ni01 P02 90.38(2) . 2_656
C007 Ni01 C00V 180.0 . .
C00V Ni01 P02 89.62(2) . .
C00V Ni01 P02 89.62(2) . 2_656
C008 P02 Ni01 108.46(8) . .
C00A P02 Ni01 114.59(8) . .
C00A P02 C008 104.73(11) . .
C00A P02 C00B 106.45(11) . .
C00B P02 Ni01 118.21(8) . .
C00B P02 C008 102.99(11) . .
C006 P003 C008 108.65(11) . .
C006 P003 C009 105.43(11) . .
C007 P003 C006 116.05(12) . .
C007 P003 C008 104.98(11) . .
C007 P003 C009 116.92(9) . .
C009 P003 C008 103.95(11) . .
Cl04 Al00 Cl04 105.83(6) 2_656 .
C00X Al00 Cl04 110.28(10) 2_656 2_656
C00X Al00 Cl04 106.50(11) 2_656 .
C00X Al00 Cl04 110.28(10) . .
C00X Al00 Cl04 106.50(11) . 2_656
C00X Al00 C00X 117.0(2) . 2_656
C00E C006 P003 118.79(19) . .
C00E C006 C00N 118.5(2) . .
C00N C006 P003 122.4(2) . .
P003 C007 Ni01 119.12(10) . .
P003 C007 Ni01 119.13(10) 2_656 .
P003 C007 P003 121.75(19) . 2_656
P02 C008 H00A 110.8 . .
P02 C008 H00B 110.8 . .
P003 C008 P02 104.67(12) . .
P003 C008 H00A 110.8 . .
P003 C008 H00B 110.8 . .
H00A C008 H00B 108.9 . .
C00C C009 P003 120.9(2) . .
C00F C009 P003 120.14(19) . .
C00F C009 C00C 119.0(2) . .
C00G C00A P02 118.53(19) . .
C00G C00A C00K 118.9(2) . .
C00K C00A P02 122.6(2) . .
C00D C00B P02 117.26(19) . .
C00D C00B C00I 118.8(2) . .
C00I C00B P02 123.9(2) . .
C009 C00C H00C 119.7 . .
C00L C00C C009 120.5(3) . .
C00L C00C H00C 119.7 . .
C00B C00D H00D 119.6 . .
C00P C00D C00B 120.8(2) . .
C00P C00D H00D 119.6 . .
C006 C00E H00E 119.7 . .
C00R C00E C006 120.7(3) . .
C00R C00E H00E 119.7 . .
C009 C00F H00F 119.9 . .
C009 C00F C00H 120.1(2) . .
C00H C00F H00F 119.9 . .
C00A C00G H00G 119.8 . .
C00T C00G C00A 120.5(3) . .
C00T C00G H00G 119.8 . .
C00F C00H H00H 119.8 . .
C00O C00H C00F 120.3(3) . .
C00O C00H H00H 119.8 . .
C00B C00I H00I 120.0 . .
C00U C00I C00B 120.0(3) . .
C00U C00I H00I 120.0 . .
C00R C00J H00J 120.2 . .
C00W C00J H00J 120.2 . .
C00W C00J C00R 119.6(3) . .
C00A C00K H00K 120.0 . .
C00S C00K C00A 120.0(3) . .
C00S C00K H00K 120.0 . .
C00C C00L H00L 120.2 . .
C00C C00L C00O 119.7(3) . .
C00O C00L H00L 120.2 . .
C00S C00M H00M 120.1 . .
C00T C00M H00M 120.1 . .
C00T C00M C00S 119.8(3) . .
C006 C00N H00N 119.8 . .
C00W C00N C006 120.4(3) . .
C00W C00N H00N 119.8 . .
C00H C00O C00L 120.4(3) . .
C00H C00O H00O 119.8 . .
C00L C00O H00O 119.8 . .
C00D C00P H00P 120.1 . .
C00Q C00P C00D 119.8(3) . .
C00Q C00P H00P 120.1 . .
C00P C00Q H00Q 120.0 . .
C00U C00Q C00P 120.0(3) . .
C00U C00Q H00Q 120.0 . .
C00E C00R H00R 119.9 . .
C00J C00R C00E 120.1(3) . .
C00J C00R H00R 119.9 . .
C00K C00S H00S 119.7 . .
C00M C00S C00K 120.5(3) . .
C00M C00S H00S 119.7 . .
C00G C00T H00T 119.9 . .
C00M C00T C00G 120.3(3) . .
C00M C00T H00T 119.9 . .
C00I C00U H00U 119.7 . .
C00Q C00U C00I 120.5(3) . .
C00Q C00U H00U 119.7 . .
Ni01 C00V H00V 109.5 . .
Ni01 C00V H00W 109.5 . .
Ni01 C00V H00X 109.5 . .
H00V C00V H00W 109.5 . .
H00V C00V H00X 109.5 . .
H00W C00V H00X 109.5 . .
C00J C00W C00N 120.6(3) . .
C00J C00W H00Y 119.7 . .
C00N C00W H00Y 119.7 . .
Al00 C00X H00Z 109.5 . .
Al00 C00X H 109.5 . .
Al00 C00X HA 109.5 . .
H00Z C00X H 109.5 . .
H00Z C00X HA 109.5 . .
H C00X HA 109.5 . .

loop_
_geom_bond_atom_site_label_1
_geom_bond_atom_site_label_2
_geom_bond_distance
_geom_bond_site_symmetry_2
Ni01 P02 2.1482(6) .
Ni01 P02 2.1483(6) 2_656
Ni01 C007 1.969(3) .
Ni01 C00V 1.986(4) .
P02 C008 1.847(2) .
P02 C00A 1.816(2) .
P02 C00B 1.820(2) .
P003 C006 1.812(2) .
P003 C007 1.7031(16) .
P003 C008 1.818(2) .
P003 C009 1.814(2) .
Cl04 Al00 2.1905(9) .
Al00 Cl04 2.1905(9) 2_656
Al00 C00X 1.973(3) 2_656
Al00 C00X 1.973(3) .
C006 C00E 1.390(4) .
C006 C00N 1.390(4) .
C007 P003 1.7031(16) 2_656
C008 H00A 0.9900 .
C008 H00B 0.9900 .
C009 C00C 1.404(3) .
C009 C00F 1.387(4) .
C00A C00G 1.386(4) .
C00A C00K 1.399(4) .
C00B C00D 1.390(4) .
C00B C00I 1.390(4) .
C00C H00C 0.9500 .
C00C C00L 1.380(4) .
C00D H00D 0.9500 .
C00D C00P 1.382(4) .
C00E H00E 0.9500 .
C00E C00R 1.384(4) .
C00F H00F 0.9500 .
C00F C00H 1.388(4) .
C00G H00G 0.9500 .
C00G C00T 1.384(4) .
C00H H00H 0.9500 .
C00H C00O 1.375(4) .
C00I H00I 0.9500 .
C00I C00U 1.386(4) .
C00J H00J 0.9500 .
C00J C00R 1.383(4) .
C00J C00W 1.370(4) .
C00K H00K 0.9500 .
C00K C00S 1.380(4) .
C00L H00L 0.9500 .
C00L C00O 1.385(4) .
C00M H00M 0.9500 .
C00M C00S 1.380(4) .
C00M C00T 1.375(4) .
C00N H00N 0.9500 .
C00N C00W 1.384(4) .
C00O H00O 0.9500 .
C00P H00P 0.9500 .
C00P C00Q 1.379(4) .
C00Q H00Q 0.9500 .
C00Q C00U 1.373(4) .
C00R H00R 0.9500 .
C00S H00S 0.9500 .
C00T H00T 0.9500 .
C00U H00U 0.9500 .
C00V H00V 0.9800 .
C00V H00W 0.9800 .
C00V H00X 0.9800 .
C00W H00Y 0.9500 .
C00X H00Z 0.9800 .
C00X H 0.9800 .
C00X HA 0.9800 .
